data_1561087
loop_
_publ_author_name
'Ouadoudi, Omar'
'Kaehler, Tanja'
'Bolte, Michael'
'Lerner, Hans-Wolfram'
'Wagner, Matthias'

_publ_section_title
;
 One tool to bring them all: Au-catalyzed synthesis of B,O- and B,N-doped
 PAHs from boronic and borinic acids
;
_journal_issue 16
_journal_name_full 'Chemical Science'
_journal_page_first 5898
_journal_page_last 5909
_journal_paper_doi 10.1039/D1SC00543J
_journal_volume 12
_journal_year 2021
_chemical_formula_moiety 'C16 H10 B2 O2'
_chemical_formula_sum 'C16 H10 B2 O2'
_chemical_formula_weight 255.86
_space_group_crystal_system monoclinic
_space_group_IT_number 14
_space_group_name_Hall '-P 2yn'
_space_group_name_H-M_alt 'P 1 21/n 1'
_atom_sites_solution_hydrogens geom
_atom_sites_solution_primary direct
_audit_creation_method SHELXL-2018/3
_audit_update_record
;
2021-03-05 deposited with the CCDC.	2021-03-17 downloaded from the CCDC.
;
_cell_angle_alpha 90
_cell_angle_beta 101.395(12)
_cell_angle_gamma 90
_cell_formula_units_Z 2
_cell_length_a 7.9871(13)
_cell_length_b 4.6704(5)
_cell_length_c 16.324(3)
_cell_measurement_reflns_used 3067
_cell_measurement_temperature 173(2)
_cell_measurement_theta_max 25.97
_cell_measurement_theta_min 4.16
_cell_volume 596.93(16)
_computing_cell_refinement 'X-Area (Stoe & Cie, 2001)'
_computing_data_collection 'X-Area (Stoe & Cie, 2001)'
_computing_data_reduction 'X-Area (Stoe & Cie, 2001)'
_computing_molecular_graphics 'XP in SHELXTL-Plus (Sheldrick, 2008)'
_computing_publication_material SHELXL
_computing_structure_refinement 'SHELXL (Sheldrick, 2008)'
_computing_structure_solution 'SHELXS (Sheldrick, 2008)'
_diffrn_ambient_temperature 173(2)
_diffrn_measured_fraction_theta_full 0.997
_diffrn_measured_fraction_theta_max 0.997
_diffrn_measurement_device_type 'STOE IPDS II two-circle-diffractometer'
_diffrn_measurement_method \w
_diffrn_radiation_type MoK\a
_diffrn_radiation_wavelength 0.71073
_diffrn_reflns_av_R_equivalents 0.0497
_diffrn_reflns_av_unetI/netI 0.0513
_diffrn_reflns_Laue_measured_fraction_full 0.997
_diffrn_reflns_Laue_measured_fraction_max 0.997
_diffrn_reflns_limit_h_max 8
_diffrn_reflns_limit_h_min -9
_diffrn_reflns_limit_k_max 5
_diffrn_reflns_limit_k_min -5
_diffrn_reflns_limit_l_max 19
_diffrn_reflns_limit_l_min -19
_diffrn_reflns_number 3067
_diffrn_reflns_point_group_measured_fraction_full 0.997
_diffrn_reflns_point_group_measured_fraction_max 0.997
_diffrn_reflns_theta_full 25.000
_diffrn_reflns_theta_max 25.016
_diffrn_reflns_theta_min 4.176
_diffrn_source 'Genix 3D I\mS microfocus X-ray source'
_exptl_absorpt_coefficient_mu 0.090
_exptl_absorpt_correction_T_max 1.000
_exptl_absorpt_correction_T_min 0.540
_exptl_absorpt_correction_type multi-scan
_exptl_absorpt_process_details 'X-Area (Stoe & Cie, 2001)'
_exptl_crystal_colour colourless
_exptl_crystal_density_diffrn 1.423
_exptl_crystal_description needle
_exptl_crystal_F_000 264
_exptl_crystal_size_max 0.110
_exptl_crystal_size_mid 0.030
_exptl_crystal_size_min 0.010
_refine_diff_density_max 0.226
_refine_diff_density_min -0.196
_refine_diff_density_rms 0.054
_refine_ls_extinction_method none
_refine_ls_goodness_of_fit_ref 1.342
_refine_ls_hydrogen_treatment constr
_refine_ls_matrix_type full
_refine_ls_number_parameters 91
_refine_ls_number_reflns 1050
_refine_ls_number_restraints 0
_refine_ls_restrained_S_all 1.342
_refine_ls_R_factor_all 0.1371
_refine_ls_R_factor_gt 0.1063
_refine_ls_shift/su_max 0.000
_refine_ls_shift/su_mean 0.000
_refine_ls_structure_factor_coef Fsqd
_refine_ls_weighting_details 'w=1/[\s^2^(Fo^2^)+1.6103P] where P=(Fo^2^+2Fc^2^)/3'
_refine_ls_weighting_scheme calc
_refine_ls_wR_factor_gt 0.1676
_refine_ls_wR_factor_ref 0.1783
_reflns_Friedel_coverage 0.000
_reflns_number_gt 775
_reflns_number_total 1050
_reflns_threshold_expression 'I > 2\s(I)'
_cod_data_source_file d1sc00543j2.cif
_cod_data_source_block wa2899
_cod_depositor_comments 'Adding full bibliography for 1561085--1561097.cif.'
_cod_original_sg_symbol_H-M 'P 21/n'
_cod_database_code 1561087
_shelx_shelxl_version_number 2018/3
_shelx_space_group_comment
; 
The symmetry employed for this shelxl refinement is uniquely defined 
by the following loop, which should always be used as a source of 
symmetry information in preference to the above space-group names. 
They are only intended as comments. 
;
_shelx_estimated_absorpt_t_min 0.990
_shelx_estimated_absorpt_t_max 0.999

loop_
_space_group_symop_operation_xyz
'x, y, z'
'x+1/2, -y+1/2, z+1/2'
'-x, -y, -z'
'-x-1/2, y-1/2, -z-1/2'

loop_
_atom_site_label
_atom_site_type_symbol
_atom_site_fract_x
_atom_site_fract_y
_atom_site_fract_z
_atom_site_U_iso_or_equiv
_atom_site_adp_type
_atom_site_occupancy
_atom_site_site_symmetry_order
_atom_site_calc_flag
_atom_site_refinement_flags_posn
_atom_site_refinement_flags_adp
_atom_site_refinement_flags_occupancy
_atom_site_disorder_assembly
_atom_site_disorder_group
B1 B 0.3347(7) 0.8529(12) 0.4873(3) 0.0288(12) Uani 1 1 d . . . . .
O1 O 0.1790(4) 0.7131(8) 0.4754(2) 0.0411(10) Uani 1 1 d . . . . .
C1 C 0.4578(6) 0.7869(10) 0.4299(3) 0.0267(10) Uani 1 1 d . . . . .
C2 C 0.6208(6) 0.9242(10) 0.4400(3) 0.0321(12) Uani 1 1 d . . . . .
C3 C 0.7287(6) 0.8516(10) 0.3859(3) 0.0324(12) Uani 1 1 d . . . . .
H3 H 0.837927 0.938898 0.391975 0.039 Uiso 1 1 calc R U . . .
C4 C 0.6763(7) 0.6501(11) 0.3228(3) 0.0402(14) Uani 1 1 d . . . . .
H4 H 0.750810 0.603786 0.286034 0.048 Uiso 1 1 calc R U . . .
C5 C 0.5201(7) 0.5169(11) 0.3124(3) 0.0391(13) Uani 1 1 d . . . . .
H5 H 0.487668 0.379974 0.269109 0.047 Uiso 1 1 calc R U . . .
C6 C 0.4096(6) 0.5847(10) 0.3659(3) 0.0306(11) Uani 1 1 d . . . . .
C7 C 0.2432(7) 0.4509(12) 0.3593(3) 0.0428(14) Uani 1 1 d . . . . .
H7 H 0.206534 0.314579 0.316245 0.051 Uiso 1 1 calc R U . . .
C8 C 0.1408(7) 0.5143(11) 0.4119(3) 0.0404(13) Uani 1 1 d . . . . .
H8 H 0.034672 0.416593 0.405240 0.049 Uiso 1 1 calc R U . . .

loop_
_atom_site_aniso_label
_atom_site_aniso_U_11
_atom_site_aniso_U_22
_atom_site_aniso_U_33
_atom_site_aniso_U_23
_atom_site_aniso_U_13
_atom_site_aniso_U_12
B1 0.029(3) 0.026(3) 0.032(3) 0.010(2) 0.008(2) 0.001(2)
O1 0.039(2) 0.035(2) 0.050(2) -0.0008(18) 0.0104(17) -0.0022(18)
C1 0.035(3) 0.021(2) 0.023(2) 0.003(2) 0.0028(19) 0.003(2)
C2 0.038(3) 0.027(3) 0.031(3) 0.005(2) 0.007(2) 0.005(2)
C3 0.033(3) 0.029(3) 0.037(3) 0.009(2) 0.013(2) 0.007(2)
C4 0.054(3) 0.040(3) 0.032(3) 0.007(2) 0.022(2) 0.015(3)
C5 0.060(4) 0.033(3) 0.024(3) -0.004(2) 0.005(2) 0.010(3)
C6 0.038(3) 0.021(2) 0.029(3) 0.005(2) -0.001(2) 0.010(2)
C7 0.047(3) 0.036(3) 0.038(3) -0.004(3) -0.009(3) 0.001(3)
C8 0.035(3) 0.031(3) 0.051(3) -0.001(3) 0.000(3) -0.004(2)

loop_
_atom_type_symbol
_atom_type_description
_atom_type_scat_dispersion_real
_atom_type_scat_dispersion_imag
_atom_type_scat_source
C C 0.0033 0.0016 'International Tables Vol C Tables 4.2.6.8 and 6.1.1.4'
H H 0.0000 0.0000 'International Tables Vol C Tables 4.2.6.8 and 6.1.1.4'
B B 0.0013 0.0007 'International Tables Vol C Tables 4.2.6.8 and 6.1.1.4'
O O 0.0106 0.0060 'International Tables Vol C Tables 4.2.6.8 and 6.1.1.4'

loop_
_geom_angle_atom_site_label_1
_geom_angle_atom_site_label_2
_geom_angle_atom_site_label_3
_geom_angle
_geom_angle_site_symmetry_1
_geom_angle_site_symmetry_3
_geom_angle_publ_flag
O1 B1 C1 119.4(5) . . ?
O1 B1 C2 118.9(4) . 3_676 ?
C1 B1 C2 121.7(4) . 3_676 ?
C8 O1 B1 118.8(4) . . ?
C6 C1 C2 119.8(4) . . ?
C6 C1 B1 118.7(4) . . ?
C2 C1 B1 121.5(4) . . ?
C3 C2 C1 118.7(5) . . ?
C3 C2 B1 124.4(4) . 3_676 ?
C1 C2 B1 116.8(4) . 3_676 ?
C2 C3 C4 119.9(5) . . ?
C2 C3 H3 120.1 . . ?
C4 C3 H3 120.1 . . ?
C5 C4 C3 121.9(5) . . ?
C5 C4 H4 119.0 . . ?
C3 C4 H4 119.0 . . ?
C4 C5 C6 119.4(5) . . ?
C4 C5 H5 120.3 . . ?
C6 C5 H5 120.3 . . ?
C5 C6 C1 120.2(5) . . ?
C5 C6 C7 122.5(5) . . ?
C1 C6 C7 117.2(4) . . ?
C8 C7 C6 121.7(5) . . ?
C8 C7 H7 119.2 . . ?
C6 C7 H7 119.2 . . ?
C7 C8 O1 124.2(5) . . ?
C7 C8 H8 117.9 . . ?
O1 C8 H8 117.9 . . ?

loop_
_geom_bond_atom_site_label_1
_geom_bond_atom_site_label_2
_geom_bond_distance
_geom_bond_site_symmetry_2
_geom_bond_publ_flag
B1 O1 1.384(6) . ?
B1 C1 1.519(7) . ?
B1 C2 1.566(7) 3_676 ?
O1 C8 1.381(6) . ?
C1 C6 1.404(6) . ?
C1 C2 1.431(7) . ?
C2 C3 1.392(6) . ?
C3 C4 1.397(7) . ?
C3 H3 0.9500 . ?
C4 C5 1.374(7) . ?
C4 H4 0.9500 . ?
C5 C6 1.396(7) . ?
C5 H5 0.9500 . ?
C6 C7 1.453(7) . ?
C7 C8 1.331(7) . ?
C7 H7 0.9500 . ?
C8 H8 0.9500 . ?

loop_
_geom_torsion_atom_site_label_1
_geom_torsion_atom_site_label_2
_geom_torsion_atom_site_label_3
_geom_torsion_atom_site_label_4
_geom_torsion
_geom_torsion_site_symmetry_1
_geom_torsion_site_symmetry_2
_geom_torsion_site_symmetry_3
_geom_torsion_site_symmetry_4
_geom_torsion_publ_flag
C1 B1 O1 C8 0.7(6) . . . . ?
C2 B1 O1 C8 -179.3(4) 3_676 . . . ?
O1 B1 C1 C6 0.0(6) . . . . ?
C2 B1 C1 C6 -180.0(4) 3_676 . . . ?
O1 B1 C1 C2 -179.5(4) . . . . ?
C2 B1 C1 C2 0.5(7) 3_676 . . . ?
C6 C1 C2 C3 -0.4(6) . . . . ?
B1 C1 C2 C3 179.2(5) . . . . ?
C6 C1 C2 B1 180.0(4) . . . 3_676 ?
B1 C1 C2 B1 -0.5(7) . . . 3_676 ?
C1 C2 C3 C4 0.6(7) . . . . ?
B1 C2 C3 C4 -179.8(5) 3_676 . . . ?
C2 C3 C4 C5 -0.6(7) . . . . ?
C3 C4 C5 C6 0.3(8) . . . . ?
C4 C5 C6 C1 -0.1(7) . . . . ?
C4 C5 C6 C7 -179.4(5) . . . . ?
C2 C1 C6 C5 0.1(6) . . . . ?
B1 C1 C6 C5 -179.5(5) . . . . ?
C2 C1 C6 C7 179.5(5) . . . . ?
B1 C1 C6 C7 -0.1(6) . . . . ?
C5 C6 C7 C8 178.7(5) . . . . ?
C1 C6 C7 C8 -0.6(7) . . . . ?
C6 C7 C8 O1 1.5(8) . . . . ?
B1 O1 C8 C7 -1.5(7) . . . . ?
